data_7151883
loop_
_publ_author_name
'Chevallier, Floris'
'Halauko, Yury S.'
'Pecceu, Christelle'
'Nassar, Ibrahim F.'
'Dam, To Uyen'
'Roisnel, Thierry'
'Matulis, Vadim E.'
'Ivashkevich, Oleg A.'
'Mongin, Florence'

_publ_section_title
;
 N-aryl pyrazoles: DFT calculations of CH acidity and deprotonative
 metallation using a combination of lithium and zinc amides
;
_journal_issue 12
_journal_name_full 'Organic &amp; Biomolecular Chemistry'
_journal_page_first 4671
_journal_paper_doi 10.1039/c1ob05267e
_journal_volume 9
_journal_year 2011
_chemical_compound_source 'synthesis as described'
_chemical_formula_moiety 'C8 H3 Cl I3 N3'
_chemical_formula_sum 'C8 H3 Cl I3 N3'
_chemical_formula_weight 557.28
_chemical_name_systematic
;
?
;
_space_group_IT_number 14
_symmetry_cell_setting monoclinic
_symmetry_Int_Tables_number 14
_symmetry_space_group_name_Hall '-P 2yn'
_symmetry_space_group_name_H-M 'P 1 21/n 1'
_atom_sites_solution_hydrogens geom
_atom_sites_solution_primary direct
_atom_sites_solution_secondary difmap
_audit_conform_dict_location ftp://ftp.iucr.org/pub/cif_core.dic
_audit_conform_dict_name cif_core.dic
_audit_conform_dict_version 2.3
_audit_creation_date 2010-02-24T15:25:03-00:00
_audit_creation_method 'WinGX routine CIF_UPDATE'
_cell_angle_alpha 90
_cell_angle_beta 92.696(2)
_cell_angle_gamma 90
_cell_formula_units_Z 4
_cell_length_a 11.8807(5)
_cell_length_b 7.3931(3)
_cell_length_c 14.3980(6)
_cell_measurement_reflns_used 5293
_cell_measurement_temperature 150(2)
_cell_measurement_theta_max 27.42
_cell_measurement_theta_min 2.28
_cell_measurement_wavelength 0.71073
_cell_volume 1263.25(9)
_computing_cell_refinement 'Bruker SMART (Bruker, 2002)'
_computing_data_collection 'Bruker SAINT (Bruker, 2002)'
_computing_data_reduction 'Bruker SAINT (Bruker, 2002)'
_computing_molecular_graphics 'Ortep-3 for Windows (Farrugia, 1997)'
_computing_publication_material
;
WinGX publication routines (Farrugia, 1999),
CRYSCAL (T. Roisnel, local program)
;
_computing_structure_refinement 'SHELXL-97 (Sheldrick, 1997)'
_computing_structure_solution 'SIR97 (Altomare et al., 1999)'
_diffrn_ambient_temperature 150(2)
_diffrn_detector 'CCD plate'
_diffrn_measured_fraction_theta_full 0.993
_diffrn_measured_fraction_theta_max 0.993
_diffrn_measurement_device_type 'APEXII, Bruker-AXS'
_diffrn_measurement_method 'CCD rotation images, thin slices'
_diffrn_radiation_monochromator graphite
_diffrn_radiation_probe x-ray
_diffrn_radiation_type MoK\a
_diffrn_radiation_wavelength 0.71073
_diffrn_reflns_av_R_equivalents 0.0626
_diffrn_reflns_av_unetI/netI 0.0547
_diffrn_reflns_limit_h_max 15
_diffrn_reflns_limit_h_min -15
_diffrn_reflns_limit_k_max 9
_diffrn_reflns_limit_k_min -9
_diffrn_reflns_limit_l_max 14
_diffrn_reflns_limit_l_min -18
_diffrn_reflns_number 10351
_diffrn_reflns_theta_full 27.47
_diffrn_reflns_theta_max 27.47
_diffrn_reflns_theta_min 3.1
_exptl_absorpt_coefficient_mu 7.606
_exptl_absorpt_correction_T_max 0.088
_exptl_absorpt_correction_T_min 0.029
_exptl_absorpt_correction_type multi-scan
_exptl_absorpt_process_details
;
[Sheldrick, G.M. (2002). SADABS Bruker AXS Inc., Madison, Wisconsin, USA]
;
_exptl_crystal_colour colourless
_exptl_crystal_density_diffrn 2.93
_exptl_crystal_density_method 'not measured'
_exptl_crystal_description prism
_exptl_crystal_F_000 992
_exptl_crystal_size_max 0.54
_exptl_crystal_size_mid 0.45
_exptl_crystal_size_min 0.32
_refine_diff_density_max 1.963
_refine_diff_density_min -1.499
_refine_diff_density_rms 0.256
_refine_ls_extinction_coef 0.0063(3)
_refine_ls_extinction_expression Fc^*^=kFc[1+0.001xFc^2^\l^3^/sin(2\q)]^-1/4^
_refine_ls_extinction_method SHELXL
_refine_ls_goodness_of_fit_ref 1.083
_refine_ls_hydrogen_treatment constr
_refine_ls_matrix_type full
_refine_ls_number_parameters 101
_refine_ls_number_reflns 2882
_refine_ls_number_restraints 0
_refine_ls_restrained_S_all 1.083
_refine_ls_R_factor_all 0.0461
_refine_ls_R_factor_gt 0.04
_refine_ls_shift/su_max 0
_refine_ls_shift/su_mean 0
_refine_ls_structure_factor_coef Fsqd
_refine_ls_weighting_details 'calc w=1/[\s^2^(Fo^2^)+(0.0362P)^2^+4.4298P] where P=(Fo^2^+2Fc^2^)/3'
_refine_ls_weighting_scheme calc
_refine_ls_wR_factor_gt 0.0924
_refine_ls_wR_factor_ref 0.0955
_reflns_number_gt 2561
_reflns_number_total 2882
_reflns_threshold_expression >2sigma(I)
_cod_data_source_file c1ob05267e.txt
_cod_data_source_block 9m
_cod_original_sg_symbol_H-M 'P 21/n'
_cod_database_code 7151883

loop_
_symmetry_equiv_pos_as_xyz
'x, y, z'
'-x+1/2, y+1/2, -z+1/2'
'-x, -y, -z'
'x-1/2, -y-1/2, z-1/2'

loop_
_atom_site_label
_atom_site_type_symbol
_atom_site_fract_x
_atom_site_fract_y
_atom_site_fract_z
_atom_site_U_iso_or_equiv
_atom_site_adp_type
_atom_site_occupancy
_atom_site_symmetry_multiplicity
_atom_site_calc_flag
_atom_site_refinement_flags
_atom_site_disorder_assembly
_atom_site_disorder_group
I1 I 0.31531(4) 0.54047(5) -0.06178(3) 0.02239(15) Uani 1 1 d . . .
C1 C 0.3078(5) 0.2746(8) -0.1042(4) 0.0146(7) Uani 1 1 d . . .
C2 C 0.3537(5) 0.1915(8) -0.1780(4) 0.0146(7) Uani 1 1 d . . .
H2 H 0.4009 0.2434 -0.2224 0.018 Uiso 1 1 calc R . .
C3 C 0.3155(5) 0.0111(8) -0.1737(4) 0.0146(7) Uani 1 1 d . . .
H3 H 0.3332 -0.0791 -0.2177 0.018 Uiso 1 1 calc R . .
N4 N 0.2527(4) -0.0189(7) -0.1024(4) 0.0149(10) Uani 1 1 d . . .
N5 N 0.2489(4) 0.1467(6) -0.0596(3) 0.0119(10) Uani 1 1 d . . .
C6 C 0.1839(5) 0.1630(7) 0.0199(4) 0.0130(5) Uani 1 1 d . . .
C7 C 0.2300(5) 0.1176(8) 0.1078(4) 0.0130(5) Uani 1 1 d . . .
I7 I 0.39852(3) 0.03854(6) 0.12271(3) 0.02098(15) Uani 1 1 d . . .
C8 C 0.1597(4) 0.1271(8) 0.1827(4) 0.0130(5) Uani 1 1 d . . .
Cl8 Cl 0.20685(14) 0.0644(2) 0.29294(11) 0.0236(4) Uani 1 1 d . . .
N9 N 0.0534(4) 0.1788(7) 0.1752(4) 0.0173(11) Uani 1 1 d . . .
C10 C 0.0092(5) 0.2233(7) 0.0902(4) 0.0130(5) Uani 1 1 d . . .
H10 H -0.0674 0.2602 0.0844 0.016 Uiso 1 1 calc R . .
C11 C 0.0708(5) 0.2172(8) 0.0117(4) 0.0130(5) Uani 1 1 d . . .
I11 I -0.00557(3) 0.28908(5) -0.11672(3) 0.01871(15) Uani 1 1 d . . .

loop_
_atom_site_aniso_label
_atom_site_aniso_U_11
_atom_site_aniso_U_22
_atom_site_aniso_U_33
_atom_site_aniso_U_23
_atom_site_aniso_U_13
_atom_site_aniso_U_12
I1 0.0278(2) 0.0114(2) 0.0291(3) -0.00155(17) 0.01275(19) -0.00620(15)
C1 0.0163(15) 0.0131(16) 0.0152(16) -0.0024(14) 0.0096(14) 0.0027(13)
C2 0.0163(15) 0.0131(16) 0.0152(16) -0.0024(14) 0.0096(14) 0.0027(13)
C3 0.0163(15) 0.0131(16) 0.0152(16) -0.0024(14) 0.0096(14) 0.0027(13)
N4 0.018(2) 0.010(2) 0.018(3) -0.005(2) 0.009(2) -0.0021(19)
N5 0.015(2) 0.006(2) 0.015(2) -0.0010(19) 0.0109(19) 0.0023(18)
C6 0.0124(11) 0.0077(12) 0.0195(14) 0.0008(10) 0.0063(10) -0.0004(9)
C7 0.0124(11) 0.0077(12) 0.0195(14) 0.0008(10) 0.0063(10) -0.0004(9)
I7 0.0125(2) 0.0267(3) 0.0242(3) 0.00329(18) 0.00637(16) 0.00573(15)
C8 0.0124(11) 0.0077(12) 0.0195(14) 0.0008(10) 0.0063(10) -0.0004(9)
Cl8 0.0293(8) 0.0278(9) 0.0144(7) 0.0039(6) 0.0071(6) 0.0044(6)
N9 0.021(3) 0.013(3) 0.019(3) 0.002(2) 0.011(2) 0.001(2)
C10 0.0124(11) 0.0077(12) 0.0195(14) 0.0008(10) 0.0063(10) -0.0004(9)
C11 0.0124(11) 0.0077(12) 0.0195(14) 0.0008(10) 0.0063(10) -0.0004(9)
I11 0.0190(2) 0.0141(2) 0.0229(3) 0.00267(16) -0.00023(17) -0.00053(14)

loop_
_atom_type_symbol
_atom_type_description
_atom_type_scat_dispersion_real
_atom_type_scat_dispersion_imag
_atom_type_scat_source
C C 0.0033 0.0016 'International Tables Vol C Tables 4.2.6.8 and 6.1.1.4'
H H 0 0 'International Tables Vol C Tables 4.2.6.8 and 6.1.1.4'
N N 0.0061 0.0033 'International Tables Vol C Tables 4.2.6.8 and 6.1.1.4'
Cl Cl 0.1484 0.1585 'International Tables Vol C Tables 4.2.6.8 and 6.1.1.4'
I I -0.4742 1.8119 'International Tables Vol C Tables 4.2.6.8 and 6.1.1.4'

loop_
_geom_angle_atom_site_label_1
_geom_angle_atom_site_label_2
_geom_angle_atom_site_label_3
_geom_angle
_geom_angle_site_symmetry_1
_geom_angle_site_symmetry_3
_geom_angle_publ_flag
N5 C1 C2 106.8(5) . . ?
N5 C1 I1 122.8(4) . . ?
C2 C1 I1 130.4(5) . . ?
C1 C2 C3 104.5(5) . . ?
C1 C2 H2 127.8 . . ?
C3 C2 H2 127.8 . . ?
N4 C3 C2 112.9(5) . . ?
N4 C3 H3 123.5 . . ?
C2 C3 H3 123.5 . . ?
C3 N4 N5 103.4(5) . . ?
C1 N5 N4 112.3(5) . . ?
C1 N5 C6 129.6(5) . . ?
N4 N5 C6 118.0(5) . . ?
C7 C6 C11 118.6(6) . . ?
C7 C6 N5 120.4(5) . . ?
C11 C6 N5 120.9(5) . . ?
C6 C7 C8 117.7(5) . . ?
C6 C7 I7 119.7(4) . . ?
C8 C7 I7 122.7(4) . . ?
N9 C8 C7 123.8(6) . . ?
N9 C8 Cl8 115.0(4) . . ?
C7 C8 Cl8 121.2(4) . . ?
C8 N9 C10 118.4(5) . . ?
N9 C10 C11 122.5(5) . . ?
N9 C10 H10 118.7 . . ?
C11 C10 H10 118.7 . . ?
C10 C11 C6 119.0(6) . . ?
C10 C11 I11 119.5(4) . . ?
C6 C11 I11 121.5(4) . . ?

loop_
_geom_bond_atom_site_label_1
_geom_bond_atom_site_label_2
_geom_bond_distance
_geom_bond_site_symmetry_2
_geom_bond_publ_flag
I1 C1 2.059(6) . ?
C1 N5 1.356(8) . ?
C1 C2 1.364(8) . ?
C2 C3 1.411(8) . ?
C2 H2 0.95 . ?
C3 N4 1.316(8) . ?
C3 H3 0.95 . ?
N4 N5 1.373(7) . ?
N5 C6 1.415(8) . ?
C6 C7 1.396(8) . ?
C6 C11 1.402(7) . ?
C7 C8 1.397(9) . ?
C7 I7 2.087(5) . ?
C8 N9 1.319(7) . ?
C8 Cl8 1.721(6) . ?
N9 C10 1.349(8) . ?
C10 C11 1.376(9) . ?
C10 H10 0.95 . ?
C11 I11 2.089(6) . ?

loop_
_geom_torsion_atom_site_label_1
_geom_torsion_atom_site_label_2
_geom_torsion_atom_site_label_3
_geom_torsion_atom_site_label_4
_geom_torsion
_geom_torsion_site_symmetry_1
_geom_torsion_site_symmetry_2
_geom_torsion_site_symmetry_3
_geom_torsion_site_symmetry_4
_geom_torsion_publ_flag
N5 C1 C2 C3 1.2(6) . . . . ?
I1 C1 C2 C3 -177.3(5) . . . . ?
C1 C2 C3 N4 -1.2(7) . . . . ?
C2 C3 N4 N5 0.7(7) . . . . ?
C2 C1 N5 N4 -0.9(7) . . . . ?
I1 C1 N5 N4 177.7(4) . . . . ?
C2 C1 N5 C6 -178.6(5) . . . . ?
I1 C1 N5 C6 0.0(9) . . . . ?
C3 N4 N5 C1 0.2(7) . . . . ?
C3 N4 N5 C6 178.2(5) . . . . ?
C1 N5 C6 C7 -97.3(7) . . . . ?
N4 N5 C6 C7 85.1(7) . . . . ?
C1 N5 C6 C11 85.5(8) . . . . ?
N4 N5 C6 C11 -92.1(7) . . . . ?
C11 C6 C7 C8 0.7(8) . . . . ?
N5 C6 C7 C8 -176.6(5) . . . . ?
C11 C6 C7 I7 -179.5(4) . . . . ?
N5 C6 C7 I7 3.3(7) . . . . ?
C6 C7 C8 N9 -1.0(9) . . . . ?
I7 C7 C8 N9 179.1(4) . . . . ?
C6 C7 C8 Cl8 177.1(4) . . . . ?
I7 C7 C8 Cl8 -2.8(7) . . . . ?
C7 C8 N9 C10 0.8(9) . . . . ?
Cl8 C8 N9 C10 -177.4(4) . . . . ?
C8 N9 C10 C11 -0.2(9) . . . . ?
N9 C10 C11 C6 -0.1(9) . . . . ?
N9 C10 C11 I11 -179.9(4) . . . . ?
C7 C6 C11 C10 -0.2(8) . . . . ?
N5 C6 C11 C10 177.1(5) . . . . ?
C7 C6 C11 I11 179.7(4) . . . . ?
N5 C6 C11 I11 -3.1(7) . . . . ?

loop_
_cod_related_entry_id
_cod_related_entry_database
_cod_related_entry_code
1 ChemSpider 26997486
